data_4339415
loop_
_publ_author_name
'Podgajny, Robert'
'Pinkowicz, Dawid'
'Korzeniak, Tomasz'
'Nitek, Wojciech'
'Rams, Micha\/l'
'Sieklucka, Barbara'

_publ_section_title
;
 High Tc ferrimagnetic organic-inorganic hybrid materials with MnII-L-MnII
 and MnII-NC-NbIV linkages (L=pyrazine, pyrazine-N,N'-dioxide,
 bipyrimidine).
;
_journal_issue 24
_journal_name_full 'Inorganic chemistry'
_journal_page_first 10416
_journal_page_last 10425
_journal_paper_doi 10.1021/ic7018132
_journal_volume 46
_journal_year 2007
_chemical_formula_sum 'C80 H100 Mn8 N56 Nb4 O28'
_chemical_formula_weight 3104.52
_chemical_name_common MnNbPYZ
_chemical_name_systematic
;
 ?
;
_space_group_IT_number 2
_symmetry_cell_setting triclinic
_symmetry_space_group_name_Hall '-P 1'
_symmetry_space_group_name_H-M 'P -1'
_atom_sites_solution_hydrogens geom
_atom_sites_solution_primary direct
_atom_sites_solution_secondary difmap
_audit_conform_dict_location ftp://ftp.iucr.org/pub/cif_core.dic
_audit_conform_dict_name cif_core.dic
_audit_conform_dict_version 2.3
_audit_creation_date 2007-05-31T23:58:47-00:00
_audit_creation_method 'WinGX routine CIF_UPDATE'
_cell_angle_alpha 63.446(5)
_cell_angle_beta 75.227(5)
_cell_angle_gamma 73.788(5)
_cell_formula_units_Z 1
_cell_length_a 10.947(5)
_cell_length_b 17.908(5)
_cell_length_c 19.308(5)
_cell_measurement_reflns_used 19476
_cell_measurement_temperature 293(2)
_cell_measurement_theta_max 33.728
_cell_measurement_theta_min 0.998
_cell_volume 3213.6(19)
_computing_cell_refinement 'HKL Scalepack (Otwinowski & Minor 1997)'
_computing_data_collection 'Collect (Nonius BV, 1997-2000)'
_computing_data_reduction 'HKL Denzo and Scalepack (Otwinowski & Minor 1997)'
_computing_structure_refinement 'SHELXL-97 (Sheldrick, 1997)'
_diffrn_ambient_temperature 293(2)
_diffrn_detector_area_resol_mean 9
_diffrn_measured_fraction_theta_full 0.991
_diffrn_measured_fraction_theta_max 0.991
_diffrn_measurement_device '95mm CCD camera on \k-goniostat'
_diffrn_measurement_device_type KappaCCD
_diffrn_measurement_method CCD
_diffrn_orient_matrix_type 'by Nonius Collect from scalepack cell'
_diffrn_orient_matrix_UB_11 -0.0928282
_diffrn_orient_matrix_UB_12 -0.000546
_diffrn_orient_matrix_UB_13 -0.0253976
_diffrn_orient_matrix_UB_21 -0.0046701
_diffrn_orient_matrix_UB_22 0.007933
_diffrn_orient_matrix_UB_23 0.0629262
_diffrn_orient_matrix_UB_31 0.0167982
_diffrn_orient_matrix_UB_32 0.0481683
_diffrn_orient_matrix_UB_33 -0.0287893
_diffrn_radiation_monochromator graphite
_diffrn_radiation_type MoK\a
_diffrn_radiation_wavelength 0.71069
_diffrn_reflns_av_R_equivalents 0.0377
_diffrn_reflns_av_unetI/netI 0.0905
_diffrn_reflns_limit_h_max 17
_diffrn_reflns_limit_h_min -16
_diffrn_reflns_limit_k_max 26
_diffrn_reflns_limit_k_min -27
_diffrn_reflns_limit_l_max 30
_diffrn_reflns_limit_l_min -27
_diffrn_reflns_number 37577
_diffrn_reflns_theta_full 33.72
_diffrn_reflns_theta_max 33.72
_diffrn_reflns_theta_min 2.72
_exptl_absorpt_coefficient_mu 1.185
_exptl_absorpt_correction_T_max 0.9653
_exptl_absorpt_correction_T_min 0.7561
_exptl_absorpt_correction_type multi-scan
_exptl_absorpt_process_details '(DENZO-SMN; Otwinowski & Minor, 1997)'
_exptl_crystal_density_diffrn 1.604
_exptl_crystal_density_method 'not measured'
_exptl_crystal_F_000 1559
_exptl_crystal_size_max 0.25
_exptl_crystal_size_mid 0.25
_exptl_crystal_size_min 0.03
_refine_diff_density_max 1.098
_refine_diff_density_min -0.83
_refine_diff_density_rms 0.125
_refine_ls_extinction_method none
_refine_ls_goodness_of_fit_ref 1.047
_refine_ls_hydrogen_treatment constr
_refine_ls_matrix_type full
_refine_ls_number_parameters 803
_refine_ls_number_reflns 25409
_refine_ls_number_restraints 3
_refine_ls_restrained_S_all 1.048
_refine_ls_R_factor_all 0.1133
_refine_ls_R_factor_gt 0.0597
_refine_ls_shift/su_max 0.002
_refine_ls_shift/su_mean 0
_refine_ls_structure_factor_coef Fsqd
_refine_ls_weighting_details 'calc w=1/[\s^2^(Fo^2^)+(0.0220P)^2^+4.6449P] where P=(Fo^2^+2Fc^2^)/3'
_refine_ls_weighting_scheme calc
_refine_ls_wR_factor_gt 0.0977
_refine_ls_wR_factor_ref 0.1157
_reflns_number_gt 16354
_reflns_number_total 25409
_reflns_threshold_expression >2sigma(I)
_cod_data_source_file ic7018132-file003.cif
_cod_data_source_block NbMnpyz
_cod_depositor_comments
;
The following automatic conversions were performed:

'_exptl_absorpt_correction_type' value 'Multi-scan' changed to
'multi-scan' according to
/usr/data/users/saulius/automatic-downloads/retrospective/ACS/lib/dictionaries/cif_core.dic
dictionary named 'cif_core.dic' version 2.4.2 from 2011-04-26.

Automatic conversion script
Id: cif_fix_values 2281 2013-09-26 08:29:07Z andrius 
;
_cod_original_sg_symbol_H-M P-1
_cod_database_code 4339415

loop_
_symmetry_equiv_pos_as_xyz
'x, y, z'
'-x, -y, -z'

loop_
_atom_site_label
_atom_site_type_symbol
_atom_site_fract_x
_atom_site_fract_y
_atom_site_fract_z
_atom_site_U_iso_or_equiv
_atom_site_adp_type
_atom_site_occupancy
_atom_site_symmetry_multiplicity
_atom_site_calc_flag
_atom_site_refinement_flags
_atom_site_disorder_group
Nb1 Nb -0.10395(2) -0.004173(15) 0.732864(14) 0.01674(5) Uani 1 1 d . .
Nb2 Nb 0.06196(2) 0.494900(14) 0.778190(14) 0.01607(5) Uani 1 1 d . .
Mn1 Mn 0 0 1 0.02089(12) Uani 1 2 d S .
Mn2 Mn 0.49203(4) 0.25755(3) 0.74796(3) 0.02353(10) Uani 1 1 d . .
Mn3 Mn 1 0.5 0.5 0.02637(14) Uani 1 2 d S .
Mn4 Mn 0.16626(5) -0.19317(3) 0.57942(3) 0.02551(10) Uani 1 1 d . .
Mn5 Mn -0.24461(4) -0.31254(3) 0.93901(3) 0.02290(9) Uani 1 1 d . .
C11 C -0.0751(3) -0.00636(18) 0.84591(17) 0.0237(6) Uani 1 1 d . .
C12 C -0.2675(3) 0.09552(18) 0.75304(18) 0.0244(6) Uani 1 1 d . .
C13 C -0.2873(3) -0.02240(19) 0.7143(2) 0.0298(7) Uani 1 1 d . .
C14 C -0.0431(3) -0.08500(18) 0.66442(17) 0.0248(6) Uani 1 1 d . .
C15 C -0.1426(3) -0.13055(19) 0.82778(18) 0.0249(6) Uani 1 1 d . .
C16 C -0.0031(3) 0.1027(2) 0.7014(2) 0.0327(7) Uani 1 1 d . .
C17 C 0.1010(3) -0.0723(2) 0.74825(19) 0.0290(6) Uani 1 1 d . .
C18 C -0.1206(3) 0.08508(19) 0.60651(19) 0.0270(6) Uani 1 1 d . .
N11 N -0.0544(3) -0.00573(18) 0.90095(16) 0.0320(6) Uani 1 1 d . .
N12 N -0.3536(3) 0.14686(17) 0.76022(18) 0.0329(6) Uani 1 1 d . .
N13 N -0.3816(3) -0.0298(2) 0.7052(2) 0.0534(9) Uani 1 1 d . .
N14 N -0.0061(3) -0.12348(18) 0.62661(17) 0.0321(6) Uani 1 1 d . .
N15 N -0.1646(3) -0.19495(17) 0.87468(16) 0.0319(6) Uani 1 1 d . .
N16 N 0.0430(4) 0.1580(2) 0.6892(2) 0.0604(10) Uani 1 1 d . .
N17 N 0.2027(3) -0.1103(2) 0.7591(2) 0.0458(8) Uani 1 1 d . .
N18 N -0.1275(3) 0.12885(18) 0.54186(16) 0.0354(6) Uani 1 1 d . .
C21 C -0.0377(3) 0.5676(2) 0.85351(19) 0.0272(6) Uani 1 1 d . .
C22 C 0.2497(3) 0.41507(18) 0.74879(17) 0.0223(5) Uani 1 1 d . .
C23 C 0.1195(3) 0.40401(19) 0.89722(18) 0.0256(6) Uani 1 1 d . .
C24 C 0.0662(3) 0.62701(19) 0.68257(18) 0.0262(6) Uani 1 1 d . .
C25 C 0.0498(3) 0.49599(18) 0.66371(18) 0.0245(6) Uani 1 1 d . .
C26 C 0.2195(3) 0.54509(19) 0.7897(2) 0.0288(6) Uani 1 1 d . .
C27 C 0.0081(3) 0.3717(2) 0.80564(19) 0.0283(6) Uani 1 1 d . .
C28 C -0.1509(3) 0.5211(2) 0.7749(2) 0.0352(8) Uani 1 1 d . .
N21 N -0.0916(3) 0.60542(19) 0.89079(18) 0.0350(6) Uani 1 1 d . .
N22 N 0.3435(3) 0.37018(17) 0.73924(17) 0.0308(6) Uani 1 1 d . .
N23 N 0.1589(3) 0.35776(17) 0.95417(16) 0.0340(6) Uani 1 1 d . .
N24 N 0.0855(3) 0.69083(17) 0.63218(17) 0.0360(6) Uani 1 1 d . .
N25 N 0.0416(3) 0.49854(19) 0.60452(16) 0.0343(6) Uani 1 1 d . .
N26 N 0.3011(3) 0.5726(2) 0.7918(2) 0.0469(8) Uani 1 1 d . .
N27 N -0.0191(3) 0.3103(2) 0.8138(2) 0.0468(8) Uani 1 1 d . .
N28 N -0.2574(3) 0.5252(3) 0.7760(3) 0.0602(11) Uani 1 1 d . .
N11P N 0.1535(3) 0.07983(16) 0.92026(16) 0.0282(5) Uani 1 1 d . .
C12P C 0.1611(3) 0.1487(2) 0.9274(2) 0.0315(7) Uani 1 1 d . .
H12P H 0.0996 0.1668 0.9627 0.038 Uiso 1 1 calc R .
C13P C 0.2582(3) 0.19419(19) 0.88378(19) 0.0294(7) Uani 1 1 d . .
H13P H 0.2594 0.2425 0.8901 0.035 Uiso 1 1 calc R .
N14P N 0.3495(2) 0.17079(16) 0.83325(16) 0.0290(6) Uani 1 1 d . .
C15P C 0.3436(3) 0.1006(2) 0.8269(2) 0.0398(9) Uani 1 1 d . .
H15P H 0.4065 0.0816 0.7927 0.048 Uiso 1 1 calc R .
C16P C 0.2458(4) 0.0555(2) 0.8701(2) 0.0394(8) Uani 1 1 d . .
H16P H 0.2444 0.0071 0.864 0.047 Uiso 1 1 calc R .
N21P N 0.6452(2) 0.33533(17) 0.66101(17) 0.0308(6) Uani 1 1 d . .
C22P C 0.6596(4) 0.4014(2) 0.6701(2) 0.0375(8) Uani 1 1 d . .
H22P H 0.5994 0.4205 0.7052 0.045 Uiso 1 1 calc R .
C23P C 0.7622(4) 0.4425(2) 0.6287(2) 0.0395(8) Uani 1 1 d . .
H23P H 0.7707 0.4877 0.6375 0.047 Uiso 1 1 calc R .
N24P N 0.8486(3) 0.41866(18) 0.57654(17) 0.0337(6) Uani 1 1 d . .
C25P C 0.8343(3) 0.3530(2) 0.5674(2) 0.0384(8) Uani 1 1 d . .
H25P H 0.8937 0.3345 0.5316 0.046 Uiso 1 1 calc R .
C26P C 0.7332(3) 0.3108(2) 0.6098(2) 0.0369(8) Uani 1 1 d . .
H26P H 0.7267 0.2644 0.6022 0.044 Uiso 1 1 calc R .
N41P N 0.2657(3) -0.07933(18) 0.55644(17) 0.0337(6) Uani 1 1 d . .
C42P C 0.2035(4) 0.0016(2) 0.5307(2) 0.0418(9) Uani 1 1 d . .
H42P H 0.1293 0.0164 0.5088 0.05 Uiso 1 1 calc R .
C43P C 0.2470(4) 0.0633(2) 0.5360(3) 0.0494(10) Uani 1 1 d . .
H43P H 0.2005 0.1187 0.5176 0.059 Uiso 1 1 calc R .
N44P N 0.3524(3) 0.0478(2) 0.5662(2) 0.0484(8) Uani 1 1 d . .
C45P C 0.4147(4) -0.0322(3) 0.5905(2) 0.0443(9) Uani 1 1 d . .
H45P H 0.4896 -0.0464 0.6117 0.053 Uiso 1 1 calc R .
C46P C 0.3725(3) -0.0957(2) 0.5855(2) 0.0385(8) Uani 1 1 d . .
H46P H 0.42 -0.1509 0.6029 0.046 Uiso 1 1 calc R .
N51P N -0.3225(3) -0.28419(18) 0.82679(19) 0.0380(7) Uani 1 1 d . .
C52P C -0.2541(5) -0.2477(3) 0.7567(2) 0.0543(11) Uani 1 1 d . .
H52P H -0.1805 -0.23 0.7545 0.065 Uiso 1 1 calc R .
C53P C -0.2870(7) -0.2353(4) 0.6882(3) 0.090(2) Uani 1 1 d . .
H53P H -0.2355 -0.2099 0.6411 0.108 Uiso 1 1 calc R .
N54P N -0.3903(7) -0.2587(4) 0.6876(3) 0.1018(19) Uani 1 1 d . .
C55P C -0.4605(6) -0.2950(4) 0.7558(4) 0.0843(19) Uani 1 1 d . .
H55P H -0.5343 -0.3122 0.7573 0.101 Uiso 1 1 calc R .
C56P C -0.4256(4) -0.3082(3) 0.8262(3) 0.0580(12) Uani 1 1 d . .
H56P H -0.4764 -0.3345 0.8734 0.07 Uiso 1 1 calc R .
N61P N 0.8068(3) 0.2566(2) 0.0200(2) 0.0474(8) Uani 1 1 d . .
C62P C 0.8662(4) 0.2776(3) 0.0585(3) 0.0587(12) Uani 1 1 d . .
H62P H 0.9296 0.2369 0.0868 0.07 Uiso 1 1 calc R .
C63P C 0.8376(4) 0.3571(3) 0.0579(3) 0.0648(14) Uani 1 1 d . .
H63P H 0.8825 0.3687 0.0858 0.078 Uiso 1 1 calc R .
N64P N 0.7492(3) 0.4178(2) 0.0197(2) 0.0476(8) Uani 1 1 d . .
C65P C 0.6907(5) 0.3974(3) -0.0190(3) 0.0587(12) Uani 1 1 d . .
H65P H 0.6288 0.4387 -0.0482 0.07 Uiso 1 1 calc R .
C66P C 0.7173(5) 0.3172(3) -0.0181(3) 0.0668(14) Uani 1 1 d . .
H66P H 0.671 0.3054 -0.045 0.08 Uiso 1 1 calc R .
N71P N 0.4808(3) 0.0774(2) 0.00611(19) 0.0434(7) Uani 1 1 d . .
C72P C 0.5827(4) 0.0512(3) -0.0379(2) 0.0462(9) Uani 1 1 d . .
H72P H 0.6437 0.0856 -0.0657 0.055 Uiso 1 1 calc R .
C73P C 0.3990(4) 0.0245(3) 0.0438(2) 0.0449(9) Uani 1 1 d . .
H73P H 0.3261 0.0395 0.0756 0.054 Uiso 1 1 calc R .
N81A N 0.5388(10) 0.4202(7) 0.4695(6) 0.120(3) Uiso 0.693(8) 1 d P 1
C82A C 0.6143(9) 0.4762(6) 0.4477(5) 0.074(2) Uiso 0.693(8) 1 d P 1
C83A C 0.5885(8) 0.5435(6) 0.4700(5) 0.063(2) Uiso 0.693(8) 1 d P 1
O7H O 0.3388(9) 0.3273(6) 0.4247(5) 0.173(5) Uani 0.693(8) 1 d P 1
H7A H 0.2526 0.3227 0.414 0.259 Uiso 0.693(8) 1 d PR 1
H7B H 0.3414 0.2748 0.462 0.259 Uiso 0.693(8) 1 d PR 1
N81B N 0.5115(19) 0.4695(12) 0.4814(11) 0.090(6) Uiso 0.307(8) 1 d P 2
C82B C 0.5987(13) 0.5101(11) 0.4658(8) 0.039(3) Uiso 0.307(8) 1 d P 2
C83B C 0.5638(16) 0.5772(10) 0.4958(10) 0.054(4) Uiso 0.307(8) 1 d P 2
O8H O 0.5338(16) 0.3984(9) 0.3741(8) 0.118(7) Uani 0.307(8) 1 d PD 2
H8A H 0.5453 0.408 0.4144 0.177 Uiso 0.307(8) 1 d PRD 2
H8B H 0.4661 0.3782 0.3759 0.177 Uiso 0.307(8) 1 d PRD 2
O1H O 0.1843(2) 0.78829(16) 0.16900(17) 0.0438(6) Uani 1 1 d . .
H1A H 0.1295 0.758 0.1724 0.066 Uiso 1 1 d R .
H1B H 0.1534 0.8171 0.1989 0.066 Uiso 1 1 d R .
O2H O 0.1628(2) 0.28101(15) 0.67127(15) 0.0387(6) Uani 1 1 d . .
H2A H 0.1251 0.2385 0.6826 0.058 Uiso 1 1 d R .
H2B H 0.1197 0.3034 0.7043 0.058 Uiso 1 1 d R .
O3H O 0.4779(2) 0.56147(17) 0.16029(17) 0.0465(7) Uani 1 1 d . .
H3A H 0.4125 0.5333 0.1779 0.07 Uiso 1 1 d R .
H3B H 0.5399 0.5183 0.1802 0.07 Uiso 1 1 d R .
O4H O 0.5067(3) 0.13607(16) 0.58990(17) 0.0447(6) Uani 1 1 d . .
H4A H 0.4463 0.1149 0.5839 0.067 Uiso 1 1 d R .
H4B H 0.5555 0.0885 0.6182 0.067 Uiso 1 1 d R .
O5H O 0.5757(3) 0.1238(2) 0.1654(2) 0.0640(9) Uani 1 1 d . .
H5A H 0.6333 0.1203 0.1928 0.096 Uiso 1 1 d R .
H5B H 0.5306 0.0873 0.2066 0.096 Uiso 1 1 d R .
O11 O 0.1462(2) -0.11378(14) 1.01426(15) 0.0380(6) Uani 1 1 d . .
H11A H 0.1604 -0.1521 0.9946 0.057 Uiso 1 1 d R .
H11B H 0.1578 -0.1432 1.0642 0.057 Uiso 1 1 d R .
O21 O 0.5532(2) 0.27264(16) 0.84108(15) 0.0391(6) Uani 1 1 d . .
H21A H 0.6378 0.2512 0.8413 0.059 Uiso 1 1 d R .
H21B H 0.5411 0.3261 0.8356 0.059 Uiso 1 1 d R .
O22 O 0.4234(2) 0.25169(16) 0.65500(16) 0.0396(6) Uani 1 1 d . .
H22A H 0.4517 0.2104 0.6388 0.059 Uiso 1 1 d R .
H22B H 0.3381 0.2638 0.6574 0.059 Uiso 1 1 d R .
O31 O 0.8584(3) 0.61640(18) 0.48218(16) 0.0495(7) Uani 1 1 d . .
H31A H 0.8519 0.6478 0.4324 0.074 Uiso 1 1 d R .
H31B H 0.8262 0.6469 0.5108 0.074 Uiso 1 1 d R .
O41 O 0.2371(3) -0.24201(15) 0.69461(15) 0.0440(6) Uani 1 1 d . .
H41A H 0.2462 -0.2938 0.7296 0.066 Uiso 1 1 d R .
H41B H 0.225 -0.2154 0.7251 0.066 Uiso 1 1 d R .
O42 O 0.3546(3) -0.25047(19) 0.53486(19) 0.0584(8) Uani 1 1 d . .
H42A H 0.4027 -0.2142 0.4981 0.088 Uiso 1 1 d R .
H42B H 0.379 -0.3056 0.5495 0.088 Uiso 1 1 d R .
O51 O -0.3555(2) -0.41531(15) 1.00321(16) 0.0410(6) Uani 1 1 d . .
H51A H -0.3113 -0.469 1.0116 0.062 Uiso 1 1 d R .
H51B H -0.4036 -0.4141 1.0482 0.062 Uiso 1 1 d R .
O52 O -0.4340(2) -0.22928(16) 0.96216(17) 0.0439(6) Uani 1 1 d . .
H52A H -0.4744 -0.2007 0.9199 0.066 Uiso 1 1 d R .
H52B H -0.4203 -0.2146 0.9976 0.066 Uiso 1 1 d R .

loop_
_atom_site_aniso_label
_atom_site_aniso_U_11
_atom_site_aniso_U_22
_atom_site_aniso_U_33
_atom_site_aniso_U_23
_atom_site_aniso_U_13
_atom_site_aniso_U_12
Nb1 0.01985(11) 0.01579(11) 0.01479(11) -0.00558(9) -0.00400(8) -0.00356(8)
Nb2 0.01820(11) 0.01547(11) 0.01482(11) -0.00633(8) -0.00354(8) -0.00234(8)
Mn1 0.0258(3) 0.0225(3) 0.0163(3) -0.0073(2) -0.0026(2) -0.0089(2)
Mn2 0.0177(2) 0.0212(2) 0.0304(2) -0.01127(18) 0.00099(17) -0.00449(16)
Mn3 0.0310(3) 0.0365(4) 0.0158(3) -0.0081(3) -0.0019(2) -0.0185(3)
Mn4 0.0349(3) 0.0207(2) 0.0198(2) -0.00539(17) -0.00557(18) -0.00718(17)
Mn5 0.0304(2) 0.0187(2) 0.0189(2) -0.00708(17) -0.00472(17) -0.00362(16)
C11 0.0286(15) 0.0207(13) 0.0217(14) -0.0072(11) -0.0045(11) -0.0065(11)
C12 0.0254(14) 0.0219(13) 0.0270(15) -0.0105(12) -0.0050(11) -0.0041(11)
C13 0.0312(16) 0.0250(15) 0.0348(18) -0.0096(13) -0.0127(13) -0.0052(12)
C14 0.0288(15) 0.0214(13) 0.0213(14) -0.0051(11) -0.0040(11) -0.0064(11)
C15 0.0275(15) 0.0268(14) 0.0218(14) -0.0104(12) -0.0045(11) -0.0057(11)
C16 0.0410(18) 0.0296(16) 0.0278(17) -0.0064(13) -0.0072(14) -0.0146(13)
C17 0.0295(16) 0.0320(16) 0.0293(16) -0.0150(13) -0.0064(12) -0.0053(12)
C18 0.0345(16) 0.0225(14) 0.0249(15) -0.0100(12) -0.0046(12) -0.0060(11)
N11 0.0403(16) 0.0359(15) 0.0257(14) -0.0141(12) -0.0079(12) -0.0110(12)
N12 0.0289(14) 0.0277(14) 0.0407(17) -0.0159(12) -0.0026(12) -0.0020(11)
N13 0.0439(19) 0.048(2) 0.075(3) -0.0195(19) -0.0289(18) -0.0102(15)
N14 0.0396(15) 0.0314(14) 0.0293(15) -0.0169(12) -0.0040(12) -0.0060(11)
N15 0.0414(16) 0.0266(13) 0.0268(14) -0.0045(11) -0.0103(12) -0.0112(11)
N16 0.077(3) 0.047(2) 0.065(3) -0.0116(18) -0.013(2) -0.0387(19)
N17 0.0291(16) 0.054(2) 0.053(2) -0.0232(17) -0.0119(14) 0.0021(13)
N18 0.0520(18) 0.0303(14) 0.0224(14) -0.0067(11) -0.0078(12) -0.0106(12)
C21 0.0269(15) 0.0292(15) 0.0280(16) -0.0145(13) -0.0060(12) -0.0026(11)
C22 0.0228(14) 0.0210(13) 0.0226(14) -0.0092(11) -0.0037(11) -0.0027(10)
C23 0.0347(16) 0.0231(14) 0.0206(14) -0.0107(11) -0.0044(12) -0.0043(11)
C24 0.0343(16) 0.0233(14) 0.0244(15) -0.0096(12) -0.0098(12) -0.0060(11)
C25 0.0270(15) 0.0232(14) 0.0251(15) -0.0101(12) -0.0050(11) -0.0061(11)
C26 0.0293(16) 0.0208(14) 0.0363(18) -0.0098(13) -0.0129(13) -0.0007(11)
C27 0.0283(15) 0.0276(15) 0.0264(16) -0.0070(12) -0.0055(12) -0.0072(12)
C28 0.0259(16) 0.0405(19) 0.049(2) -0.0287(17) -0.0068(14) -0.0008(13)
N21 0.0389(16) 0.0375(16) 0.0350(16) -0.0242(13) -0.0062(12) -0.0001(12)
N22 0.0283(14) 0.0296(14) 0.0324(15) -0.0134(12) -0.0016(11) -0.0037(10)
N23 0.0521(18) 0.0266(14) 0.0227(13) -0.0087(11) -0.0111(12) -0.0038(12)
N24 0.0523(18) 0.0251(14) 0.0303(15) -0.0049(11) -0.0120(13) -0.0125(12)
N25 0.0449(16) 0.0422(16) 0.0235(14) -0.0143(12) -0.0067(12) -0.0167(13)
N26 0.0429(18) 0.0361(17) 0.069(2) -0.0172(16) -0.0267(17) -0.0093(13)
N27 0.057(2) 0.0318(16) 0.054(2) -0.0118(15) -0.0140(17) -0.0174(14)
N28 0.0298(17) 0.079(3) 0.091(3) -0.052(2) -0.0140(18) -0.0031(16)
N11P 0.0308(14) 0.0255(13) 0.0262(13) -0.0094(11) 0.0028(11) -0.0106(10)
C12P 0.0314(16) 0.0285(16) 0.0305(17) -0.0114(13) 0.0054(13) -0.0097(12)
C13P 0.0306(16) 0.0232(14) 0.0330(17) -0.0111(13) 0.0012(13) -0.0093(12)
N14P 0.0232(13) 0.0259(13) 0.0348(15) -0.0118(11) 0.0038(11) -0.0085(10)
C15P 0.0388(19) 0.0352(18) 0.044(2) -0.0207(16) 0.0159(16) -0.0160(15)
C16P 0.046(2) 0.0330(18) 0.042(2) -0.0201(16) 0.0133(16) -0.0211(15)
N21P 0.0266(13) 0.0289(13) 0.0358(15) -0.0120(12) 0.0020(11) -0.0117(10)
C22P 0.043(2) 0.0363(18) 0.0363(19) -0.0202(16) 0.0132(15) -0.0196(15)
C23P 0.050(2) 0.042(2) 0.0337(19) -0.0189(16) 0.0090(16) -0.0276(17)
N24P 0.0350(15) 0.0404(16) 0.0285(15) -0.0119(12) 0.0022(12) -0.0210(12)
C25P 0.0387(19) 0.043(2) 0.0357(19) -0.0201(16) 0.0119(15) -0.0194(15)
C26P 0.0378(18) 0.0363(18) 0.042(2) -0.0213(16) 0.0088(15) -0.0199(14)
N41P 0.0388(16) 0.0335(15) 0.0301(15) -0.0088(12) -0.0068(12) -0.0145(12)
C42P 0.047(2) 0.0325(18) 0.042(2) -0.0057(16) -0.0161(17) -0.0090(15)
C43P 0.057(3) 0.0319(19) 0.054(3) -0.0124(18) -0.007(2) -0.0110(17)
N44P 0.054(2) 0.0430(19) 0.057(2) -0.0246(17) -0.0016(17) -0.0203(15)
C45P 0.043(2) 0.053(2) 0.047(2) -0.0227(19) -0.0045(17) -0.0205(18)
C46P 0.0398(19) 0.0325(18) 0.044(2) -0.0123(16) -0.0087(16) -0.0106(14)
N51P 0.0460(17) 0.0320(15) 0.0375(17) -0.0129(13) -0.0165(14) -0.0023(12)
C52P 0.086(3) 0.047(2) 0.033(2) -0.0089(18) -0.018(2) -0.021(2)
C53P 0.147(6) 0.089(4) 0.041(3) -0.009(3) -0.043(3) -0.039(4)
N54P 0.133(5) 0.117(5) 0.068(4) -0.030(3) -0.057(4) -0.019(4)
C55P 0.065(3) 0.111(5) 0.105(5) -0.058(4) -0.046(3) -0.004(3)
C56P 0.044(2) 0.072(3) 0.070(3) -0.039(3) -0.018(2) -0.004(2)
N61P 0.056(2) 0.0364(17) 0.051(2) -0.0198(16) -0.0172(17) 0.0009(14)
C62P 0.053(3) 0.058(3) 0.072(3) -0.033(3) -0.032(2) 0.009(2)
C63P 0.056(3) 0.073(3) 0.095(4) -0.055(3) -0.028(3) -0.007(2)
N64P 0.056(2) 0.0391(18) 0.053(2) -0.0240(16) -0.0050(17) -0.0112(15)
C65P 0.068(3) 0.046(2) 0.066(3) -0.026(2) -0.034(2) 0.011(2)
C66P 0.079(3) 0.058(3) 0.088(4) -0.043(3) -0.049(3) 0.008(2)
N71P 0.055(2) 0.0367(17) 0.0395(18) -0.0151(14) -0.0136(15) -0.0047(14)
C72P 0.041(2) 0.046(2) 0.047(2) -0.0141(19) 0.0025(17) -0.0164(17)
C73P 0.039(2) 0.049(2) 0.040(2) -0.0200(18) 0.0025(16) -0.0011(16)
O7H 0.183(9) 0.207(10) 0.166(9) -0.157(8) 0.036(7) -0.010(7)
O8H 0.146(14) 0.082(10) 0.067(9) -0.023(8) -0.014(9) 0.052(9)
O1H 0.0443(15) 0.0402(14) 0.0569(18) -0.0212(13) -0.0162(13) -0.0125(11)
O2H 0.0390(13) 0.0365(13) 0.0483(16) -0.0205(12) -0.0048(11) -0.0148(10)
O3H 0.0359(14) 0.0409(15) 0.0624(19) -0.0201(14) -0.0149(13) -0.0014(11)
O4H 0.0476(15) 0.0377(14) 0.0567(18) -0.0253(13) -0.0088(13) -0.0086(11)
O5H 0.0512(18) 0.071(2) 0.068(2) -0.0225(18) -0.0209(16) -0.0088(15)
O11 0.0427(14) 0.0270(12) 0.0429(15) -0.0146(11) -0.0106(11) 0.0001(10)
O21 0.0417(14) 0.0402(14) 0.0397(15) -0.0189(12) -0.0085(11) -0.0076(11)
O22 0.0349(13) 0.0467(15) 0.0488(16) -0.0304(13) -0.0068(11) -0.0058(11)
O31 0.0526(17) 0.0516(17) 0.0342(15) -0.0140(13) -0.0032(12) -0.0034(13)
O41 0.0703(18) 0.0279(12) 0.0356(14) -0.0052(11) -0.0248(13) -0.0102(12)
O42 0.0508(17) 0.0457(17) 0.061(2) -0.0139(15) 0.0068(15) -0.0106(13)
O51 0.0481(15) 0.0274(12) 0.0449(15) -0.0146(11) 0.0033(12) -0.0125(10)
O52 0.0426(14) 0.0399(14) 0.0505(17) -0.0246(13) -0.0058(12) 0.0000(11)

loop_
_atom_type_symbol
_atom_type_description
_atom_type_scat_dispersion_real
_atom_type_scat_dispersion_imag
_atom_type_scat_source
C C 0.003 0.002 'International Tables Vol C Tables 4.2.6.8 and 6.1.1.4'
H H 0 0 'International Tables Vol C Tables 4.2.6.8 and 6.1.1.4'
Mn Mn 0.337 0.728 'International Tables Vol C Tables 4.2.6.8 and 6.1.1.4'
N N 0.006 0.003 'International Tables Vol C Tables 4.2.6.8 and 6.1.1.4'
Nb Nb -2.073 0.622 'International Tables Vol C Tables 4.2.6.8 and 6.1.1.4'
O O 0.011 0.006 'International Tables Vol C Tables 4.2.6.8 and 6.1.1.4'

loop_
_geom_angle_atom_site_label_1
_geom_angle_atom_site_label_2
_geom_angle_atom_site_label_3
_geom_angle
_geom_angle_site_symmetry_1
_geom_angle_site_symmetry_3
C14 Nb1 C12 140.52(11) . .
C14 Nb1 C16 120.27(12) . .
C12 Nb1 C16 78.18(12) . .
C14 Nb1 C15 79.42(11) . .
C12 Nb1 C15 106.76(11) . .
C16 Nb1 C15 143.42(11) . .
C14 Nb1 C17 72.04(11) . .
C12 Nb1 C17 146.91(11) . .
C16 Nb1 C17 77.43(12) . .
C15 Nb1 C17 80.95(11) . .
C14 Nb1 C13 73.92(12) . .
C12 Nb1 C13 70.91(11) . .
C16 Nb1 C13 138.55(12) . .
C15 Nb1 C13 73.67(11) . .
C17 Nb1 C13 140.52(11) . .
C14 Nb1 C18 73.46(11) . .
C12 Nb1 C18 81.31(11) . .
C16 Nb1 C18 72.18(12) . .
C15 Nb1 C18 144.01(11) . .
C17 Nb1 C18 111.68(12) . .
C13 Nb1 C18 76.37(12) . .
C14 Nb1 C11 139.89(11) . .
C12 Nb1 C11 76.77(11) . .
C16 Nb1 C11 72.31(11) . .
C15 Nb1 C11 73.72(10) . .
C17 Nb1 C11 74.72(11) . .
C13 Nb1 C11 124.08(12) . .
C18 Nb1 C11 141.26(10) . .
C25 Nb2 C27 73.29(11) . .
C25 Nb2 C26 120.98(12) . .
C27 Nb2 C26 140.60(11) . .
C25 Nb2 C22 75.24(11) . .
C27 Nb2 C22 76.29(11) . .
C26 Nb2 C22 73.33(11) . .
C25 Nb2 C21 138.89(11) . .
C27 Nb2 C21 119.55(12) . .
C26 Nb2 C21 75.67(12) . .
C22 Nb2 C21 143.47(11) . .
C25 Nb2 C28 75.32(12) . .
C27 Nb2 C28 72.39(12) . .
C26 Nb2 C28 143.93(11) . .
C22 Nb2 C28 141.85(11) . .
C21 Nb2 C28 72.94(12) . .
C25 Nb2 C24 70.21(11) . .
C27 Nb2 C24 141.72(11) . .
C26 Nb2 C24 71.34(11) . .
C22 Nb2 C24 104.70(11) . .
C21 Nb2 C24 82.86(11) . .
C28 Nb2 C24 87.44(13) . .
C25 Nb2 C23 140.78(11) . .
C27 Nb2 C23 73.95(11) . .
C26 Nb2 C23 75.05(11) . .
C22 Nb2 C23 76.55(11) . .
C21 Nb2 C23 77.20(11) . .
C28 Nb2 C23 114.02(13) . .
C24 Nb2 C23 144.20(11) . .
O11 Mn1 O11 180.00(16) . 2_557
O11 Mn1 N11 90.85(10) . .
O11 Mn1 N11 89.15(10) 2_557 .
O11 Mn1 N11 89.15(10) . 2_557
O11 Mn1 N11 90.85(10) 2_557 2_557
N11 Mn1 N11 180.0000(10) . 2_557
O11 Mn1 N11P 91.17(10) . 2_557
O11 Mn1 N11P 88.83(10) 2_557 2_557
N11 Mn1 N11P 87.43(10) . 2_557
N11 Mn1 N11P 92.57(10) 2_557 2_557
O11 Mn1 N11P 88.83(10) . .
O11 Mn1 N11P 91.17(10) 2_557 .
N11 Mn1 N11P 92.57(10) . .
N11 Mn1 N11P 87.43(10) 2_557 .
N11P Mn1 N11P 180.00(12) 2_557 .
O22 Mn2 N22 88.76(10) . .
O22 Mn2 N12 94.35(11) . 1_655
N22 Mn2 N12 176.73(11) . 1_655
O22 Mn2 O21 175.90(9) . .
N22 Mn2 O21 87.21(10) . .
N12 Mn2 O21 89.67(11) 1_655 .
O22 Mn2 N14P 86.34(10) . .
N22 Mn2 N14P 90.71(10) . .
N12 Mn2 N14P 90.51(10) 1_655 .
O21 Mn2 N14P 94.45(10) . .
O22 Mn2 N21P 92.48(10) . .
N22 Mn2 N21P 93.60(10) . .
N12 Mn2 N21P 85.27(11) 1_655 .
O21 Mn2 N21P 87.03(10) . .
N14P Mn2 N21P 175.52(9) . .
O31 Mn3 O31 180.0000(10) 2_766 .
O31 Mn3 N25 91.61(11) 2_766 2_666
O31 Mn3 N25 88.39(11) . 2_666
O31 Mn3 N25 88.39(11) 2_766 1_655
O31 Mn3 N25 91.61(11) . 1_655
N25 Mn3 N25 180.0000(10) 2_666 1_655
O31 Mn3 N24P 88.30(11) 2_766 .
O31 Mn3 N24P 91.70(11) . .
N25 Mn3 N24P 90.92(11) 2_666 .
N25 Mn3 N24P 89.08(11) 1_655 .
O31 Mn3 N24P 91.70(11) 2_766 2_766
O31 Mn3 N24P 88.30(11) . 2_766
N25 Mn3 N24P 89.08(11) 2_666 2_766
N25 Mn3 N24P 90.92(11) 1_655 2_766
N24P Mn3 N24P 180.00(14) . 2_766
O42 Mn4 N14 170.95(11) . .
O42 Mn4 N24 95.39(12) . 1_545
N14 Mn4 N24 92.19(11) . 1_545
O42 Mn4 N18 87.17(12) . 2_556
N14 Mn4 N18 95.50(11) . 2_556
N24 Mn4 N18 105.98(11) 1_545 2_556
O42 Mn4 O41 88.00(12) . .
N14 Mn4 O41 87.70(11) . .
N24 Mn4 O41 85.36(10) 1_545 .
N18 Mn4 O41 168.04(10) 2_556 .
O42 Mn4 N41P 86.23(11) . .
N14 Mn4 N41P 85.16(11) . .
N24 Mn4 N41P 164.74(11) 1_545 .
N18 Mn4 N41P 89.24(10) 2_556 .
O41 Mn4 N41P 79.53(9) . .
O51 Mn5 N23 87.48(11) . 2_557
O51 Mn5 N15 170.47(10) . .
N23 Mn5 N15 96.33(11) 2_557 .
O51 Mn5 N21 90.91(11) . 1_545
N23 Mn5 N21 93.32(11) 2_557 1_545
N15 Mn5 N21 97.57(11) . 1_545
O51 Mn5 O52 83.63(10) . .
N23 Mn5 O52 103.23(11) 2_557 .
N15 Mn5 O52 86.98(11) . .
N21 Mn5 O52 162.28(11) 1_545 .
O51 Mn5 N51P 88.35(11) . .
N23 Mn5 N51P 171.81(10) 2_557 .
N15 Mn5 N51P 88.88(11) . .
N21 Mn5 N51P 79.70(11) 1_545 .
O52 Mn5 N51P 83.30(11) . .
N11 C11 Nb1 176.2(3) . .
N12 C12 Nb1 176.5(3) . .
N13 C13 Nb1 178.3(3) . .
N14 C14 Nb1 175.7(3) . .
N15 C15 Nb1 177.9(3) . .
N16 C16 Nb1 175.7(4) . .
N17 C17 Nb1 176.6(3) . .
N18 C18 Nb1 178.4(3) . .
C11 N11 Mn1 175.0(3) . .
C12 N12 Mn2 168.3(3) . 1_455
C14 N14 Mn4 144.1(3) . .
C15 N15 Mn5 162.3(3) . .
C18 N18 Mn4 167.3(3) . 2_556
N21 C21 Nb2 178.0(3) . .
N22 C22 Nb2 175.1(3) . .
N23 C23 Nb2 174.3(3) . .
N24 C24 Nb2 171.1(3) . .
N25 C25 Nb2 178.3(3) . .
N26 C26 Nb2 176.7(3) . .
N27 C27 Nb2 174.9(3) . .
N28 C28 Nb2 172.6(3) . .
C21 N21 Mn5 161.0(3) . 1_565
C22 N22 Mn2 163.5(3) . .
C23 N23 Mn5 159.2(3) . 2_557
C24 N24 Mn4 153.1(3) . 1_565
C25 N25 Mn3 172.2(3) . 1_455
C12P N11P C16P 116.6(3) . .
C12P N11P Mn1 120.9(2) . .
C16P N11P Mn1 122.2(2) . .
N11P C12P C13P 121.8(3) . .
N11P C12P H12P 119.1 . .
C13P C12P H12P 119.1 . .
N14P C13P C12P 121.8(3) . .
N14P C13P H13P 119.1 . .
C12P C13P H13P 119.1 . .
C13P N14P C15P 116.6(3) . .
C13P N14P Mn2 121.3(2) . .
C15P N14P Mn2 121.5(2) . .
N14P C15P C16P 121.5(3) . .
N14P C15P H15P 119.2 . .
C16P C15P H15P 119.2 . .
N11P C16P C15P 121.6(3) . .
N11P C16P H16P 119.2 . .
C15P C16P H16P 119.2 . .
C22P N21P C26P 116.8(3) . .
C22P N21P Mn2 118.5(2) . .
C26P N21P Mn2 123.9(2) . .
N21P C22P C23P 121.7(3) . .
N21P C22P H22P 119.1 . .
C23P C22P H22P 119.1 . .
N24P C23P C22P 121.1(3) . .
N24P C23P H23P 119.4 . .
C22P C23P H23P 119.4 . .
C25P N24P C23P 117.2(3) . .
C25P N24P Mn3 123.7(2) . .
C23P N24P Mn3 118.8(2) . .
N24P C25P C26P 121.6(3) . .
N24P C25P H25P 119.2 . .
C26P C25P H25P 119.2 . .
N21P C26P C25P 121.4(3) . .
N21P C26P H26P 119.3 . .
C25P C26P H26P 119.3 . .
C46P N41P C42P 116.3(3) . .
C46P N41P Mn4 120.1(2) . .
C42P N41P Mn4 121.8(2) . .
N41P C42P C43P 121.3(4) . .
N41P C42P H42P 119.3 . .
C43P C42P H42P 119.3 . .
N44P C43P C42P 123.2(4) . .
N44P C43P H43P 118.4 . .
C42P C43P H43P 118.4 . .
C45P N44P C43P 115.3(3) . .
N44P C45P C46P 122.5(4) . .
N44P C45P H45P 118.8 . .
C46P C45P H45P 118.8 . .
N41P C46P C45P 121.4(3) . .
N41P C46P H46P 119.3 . .
C45P C46P H46P 119.3 . .
C56P N51P C52P 115.6(4) . .
C56P N51P Mn5 124.9(3) . .
C52P N51P Mn5 119.3(3) . .
N51P C52P C53P 123.1(5) . .
N51P C52P H52P 118.4 . .
C53P C52P H52P 118.4 . .
N54P C53P C52P 121.2(6) . .
N54P C53P H53P 119.4 . .
C52P C53P H53P 119.4 . .
C53P N54P C55P 117.4(5) . .
N54P C55P C56P 121.1(5) . .
N54P C55P H55P 119.5 . .
C56P C55P H55P 119.5 . .
N51P C56P C55P 121.5(5) . .
N51P C56P H56P 119.2 . .
C55P C56P H56P 119.2 . .
C66P N61P C62P 115.6(4) . .
N61P C62P C63P 122.1(4) . .
N61P C62P H62P 119 . .
C63P C62P H62P 119 . .
N64P C63P C62P 122.6(4) . .
N64P C63P H63P 118.7 . .
C62P C63P H63P 118.7 . .
C65P N64P C63P 115.5(4) . .
N64P C65P C66P 122.5(4) . .
N64P C65P H65P 118.8 . .
C66P C65P H65P 118.8 . .
N61P C66P C65P 121.7(4) . .
N61P C66P H66P 119.1 . .
C65P C66P H66P 119.1 . .
C73P N71P C72P 114.9(3) . .
N71P C72P C73P 122.3(4) . 2_655
N71P C72P H72P 118.8 . .
C73P C72P H72P 118.8 2_655 .
N71P C73P C72P 122.8(4) . 2_655
N71P C73P H73P 118.6 . .
C72P C73P H73P 118.6 2_655 .
C82A N81A C83A 100.7(8) . 2_666
C82A N81A H8A 105.4 . .
C83A N81A H8A 133.9 2_666 .
N81A C82A C83A 125.7(9) . .
C82A C83A N81A 133.5(8) . 2_666
H7A O7H H7B 87.9 . .
C83B N81B C82B 172(2) 2_666 .
C83B N81B C82B 67.2(15) 2_666 2_666
C82B N81B C82B 113.3(16) . 2_666
C83B N81B N81B 117(2) 2_666 2_666
C82B N81B N81B 62.8(15) . 2_666
C82B N81B N81B 50.6(13) 2_666 2_666
N81B C82B N81B 66.7(16) . 2_666
N81B C82B C83B 114.6(16) . .
N81B C82B C83B 48.5(11) 2_666 .
N81B C83B C82B 64.3(13) 2_666 .
H8A O8H H8B 122.9 . .
H1A O1H H1B 111.9 . .
H2A O2H H2B 104.1 . .
H3A O3H H3B 98.9 . .
H4A O4H H4B 100.8 . .
H5A O5H H5B 95.1 . .
Mn1 O11 H11A 131.4 . .
Mn1 O11 H11B 111.1 . .
H11A O11 H11B 105.6 . .
Mn2 O21 H21A 108.7 . .
Mn2 O21 H21B 114.9 . .
H21A O21 H21B 107 . .
Mn2 O22 H22A 124.6 . .
Mn2 O22 H22B 115.1 . .
H22A O22 H22B 106.2 . .
Mn3 O31 H31A 112.5 . .
Mn3 O31 H31B 132.3 . .
H31A O31 H31B 111.4 . .
Mn4 O41 H41A 126.8 . .
Mn4 O41 H41B 127.8 . .
H41A O41 H41B 99.1 . .
Mn4 O42 H42A 115.7 . .
Mn4 O42 H42B 122.1 . .
H42A O42 H42B 122 . .
Mn5 O51 H51A 116.6 . .
Mn5 O51 H51B 113.9 . .
H51A O51 H51B 109.8 . .
Mn5 O52 H52A 112.3 . .
Mn5 O52 H52B 103.2 . .
H52A O52 H52B 133.3 . .

loop_
_geom_bond_atom_site_label_1
_geom_bond_atom_site_label_2
_geom_bond_distance
_geom_bond_site_symmetry_2
Nb1 C14 2.238(3) .
Nb1 C12 2.242(3) .
Nb1 C16 2.248(3) .
Nb1 C15 2.256(3) .
Nb1 C17 2.258(3) .
Nb1 C13 2.259(3) .
Nb1 C18 2.262(3) .
Nb1 C11 2.266(3) .
Nb2 C25 2.239(3) .
Nb2 C27 2.240(3) .
Nb2 C26 2.252(3) .
Nb2 C22 2.254(3) .
Nb2 C21 2.256(3) .
Nb2 C28 2.256(3) .
Nb2 C24 2.263(3) .
Nb2 C23 2.269(3) .
Mn1 O11 2.166(2) .
Mn1 O11 2.166(2) 2_557
Mn1 N11 2.194(3) .
Mn1 N11 2.194(3) 2_557
Mn1 N11P 2.300(3) 2_557
Mn1 N11P 2.300(3) .
Mn2 O22 2.167(3) .
Mn2 N22 2.178(3) .
Mn2 N12 2.180(3) 1_655
Mn2 O21 2.214(3) .
Mn2 N14P 2.306(3) .
Mn2 N21P 2.312(3) .
Mn3 O31 2.166(3) 2_766
Mn3 O31 2.166(3) .
Mn3 N25 2.167(3) 2_666
Mn3 N25 2.167(3) 1_655
Mn3 N24P 2.286(3) .
Mn3 N24P 2.286(3) 2_766
Mn4 O42 2.179(3) .
Mn4 N14 2.185(3) .
Mn4 N24 2.193(3) 1_545
Mn4 N18 2.194(3) 2_556
Mn4 O41 2.253(3) .
Mn4 N41P 2.392(3) .
Mn5 O51 2.200(2) .
Mn5 N23 2.204(3) 2_557
Mn5 N15 2.209(3) .
Mn5 N21 2.210(3) 1_545
Mn5 O52 2.262(3) .
Mn5 N51P 2.323(3) .
C11 N11 1.147(4) .
C12 N12 1.147(4) .
C13 N13 1.141(4) .
C14 N14 1.147(4) .
C15 N15 1.148(4) .
C16 N16 1.141(4) .
C17 N17 1.147(4) .
C18 N18 1.148(4) .
N12 Mn2 2.180(3) 1_455
N18 Mn4 2.194(3) 2_556
C21 N21 1.150(4) .
C22 N22 1.145(4) .
C23 N23 1.144(4) .
C24 N24 1.155(4) .
C25 N25 1.149(4) .
C26 N26 1.150(4) .
C27 N27 1.152(4) .
C28 N28 1.144(4) .
N21 Mn5 2.210(3) 1_565
N23 Mn5 2.204(3) 2_557
N24 Mn4 2.193(3) 1_565
N25 Mn3 2.167(3) 1_455
N11P C12P 1.327(4) .
N11P C16P 1.334(4) .
C12P C13P 1.384(4) .
C12P H12P 0.93 .
C13P N14P 1.327(4) .
C13P H13P 0.93 .
N14P C15P 1.336(4) .
C15P C16P 1.385(5) .
C15P H15P 0.93 .
C16P H16P 0.93 .
N21P C22P 1.326(4) .
N21P C26P 1.329(4) .
C22P C23P 1.386(5) .
C22P H22P 0.93 .
C23P N24P 1.328(4) .
C23P H23P 0.93 .
N24P C25P 1.320(4) .
C25P C26P 1.385(4) .
C25P H25P 0.93 .
C26P H26P 0.93 .
N41P C46P 1.328(4) .
N41P C42P 1.338(5) .
C42P C43P 1.369(5) .
C42P H42P 0.93 .
C43P N44P 1.330(5) .
C43P H43P 0.93 .
N44P C45P 1.324(5) .
C45P C46P 1.390(5) .
C45P H45P 0.93 .
C46P H46P 0.93 .
N51P C56P 1.320(5) .
N51P C52P 1.336(5) .
C52P C53P 1.364(6) .
C52P H52P 0.93 .
C53P N54P 1.315(8) .
C53P H53P 0.93 .
N54P C55P 1.321(8) .
C55P C56P 1.405(7) .
C55P H55P 0.93 .
C56P H56P 0.93 .
N61P C66P 1.318(5) .
N61P C62P 1.322(5) .
C62P C63P 1.366(6) .
C62P H62P 0.93 .
C63P N64P 1.313(6) .
C63P H63P 0.93 .
N64P C65P 1.311(5) .
C65P C66P 1.377(6) .
C65P H65P 0.93 .
C66P H66P 0.93 .
N71P C73P 1.325(5) .
N71P C72P 1.330(5) .
C72P C73P 1.364(5) 2_655
C72P H72P 0.93 .
C73P C72P 1.364(5) 2_655
C73P H73P 0.93 .
N81A C82A 1.332(12) .
N81A C83A 1.752(14) 2_666
N81A H8A 1.1605 .
C82A C83A 1.390(12) .
C83A N81A 1.752(14) 2_666
O7H H7A 1.0473 .
O7H H7B 0.8908 .
N81B C83B 1.20(2) 2_666
N81B C82B 1.25(2) .
N81B C82B 1.44(2) 2_666
N81B N81B 1.49(4) 2_666
C82B N81B 1.44(2) 2_666
C82B C83B 1.48(2) .
C83B N81B 1.20(2) 2_666
O8H H8A 0.9102 .
O8H H8B 0.8984 .
O1H H1A 0.8878 .
O1H H1B 0.8839 .
O2H H2A 0.8827 .
O2H H2B 0.8717 .
O3H H3A 0.8973 .
O3H H3B 0.8839 .
O4H H4A 0.9019 .
O4H H4B 0.8881 .
O5H H5A 0.8935 .
O5H H5B 0.9051 .
O11 H11A 0.884 .
O11 H11B 0.8911 .
O21 H21A 0.898 .
O21 H21B 0.8905 .
O22 H22A 0.8783 .
O22 H22B 0.8916 .
O31 H31A 0.8805 .
O31 H31B 0.8896 .
O41 H41A 0.8656 .
O41 H41B 0.8755 .
O42 H42A 0.889 .
O42 H42B 0.8765 .
O51 H51A 0.9088 .
O51 H51B 0.8993 .
O52 H52A 0.8992 .
O52 H52B 0.8917 .
